data_1529399
loop_
_publ_author_name
'Chua, Ming Hui'
'Huang, Kuo-Wei'
'Xu, Jianwei'
'Wu, Jishan'

_publ_section_title
;
 Unusual Intramolecular Hydrogen Transfer in 3,5-Di(triphenylethylenyl)
 BODIPY Synthesis and 1,2-Migratory Shift in Subsequent Scholl Type
 Reaction.
;
_journal_issue 17
_journal_name_full 'Organic letters'
_journal_page_first 4168
_journal_page_last 4171
_journal_paper_doi 10.1021/acs.orglett.5b01916
_journal_volume 17
_journal_year 2015
_chemical_formula_sum 'C55 H35 B F2 N2'
_chemical_formula_weight 772.66
_chemical_name_systematic
; 
 ? 
;
_space_group_crystal_system monoclinic
_space_group_IT_number 14
_space_group_name_Hall '-P 2ybc'
_space_group_name_H-M_alt 'P 1 21/c 1'
_symmetry_space_group_name_Hall '-P 2ybc'
_symmetry_space_group_name_H-M 'P 1 21/c 1'
_atom_sites_solution_hydrogens geom
_audit_creation_method SHELXL-2014
_cell_angle_alpha 90
_cell_angle_beta 98.8560(13)
_cell_angle_gamma 90
_cell_formula_units_Z 4
_cell_length_a 16.4511(5)
_cell_length_b 17.4910(5)
_cell_length_c 13.5624(4)
_cell_measurement_reflns_used 9984
_cell_measurement_temperature 100(2)
_cell_measurement_theta_max 68.31
_cell_measurement_theta_min 2.72
_cell_volume 3856.0(2)
_computing_cell_refinement 'Bruker SAINT'
_computing_data_collection 'Bruker APEX2'
_computing_data_reduction 'Bruker SAINT'
_computing_molecular_graphics 'Bruker SHELXTL'
_computing_publication_material 'Bruker SHELXTL'
_computing_structure_refinement 'SHELXL-2014 (Sheldrick, 2014)'
_computing_structure_solution 'SHELXS-97 (Sheldrick 2008)'
_diffrn_ambient_temperature 100(2)
_diffrn_measured_fraction_theta_full 0.999
_diffrn_measured_fraction_theta_max 0.998
_diffrn_measurement_device_type 'Bruker D8 Venture'
_diffrn_measurement_method '\f and \w scans'
_diffrn_radiation_type CuK\a
_diffrn_radiation_wavelength 1.54178
_diffrn_reflns_av_R_equivalents 0.0547
_diffrn_reflns_av_unetI/netI 0.0471
_diffrn_reflns_laue_measured_fraction_full 0.999
_diffrn_reflns_laue_measured_fraction_max 0.998
_diffrn_reflns_limit_h_max 19
_diffrn_reflns_limit_h_min -19
_diffrn_reflns_limit_k_max 20
_diffrn_reflns_limit_k_min -21
_diffrn_reflns_limit_l_max 9
_diffrn_reflns_limit_l_min -16
_diffrn_reflns_number 29590
_diffrn_reflns_point_group_measured_fraction_full 0.999
_diffrn_reflns_point_group_measured_fraction_max 0.998
_diffrn_reflns_theta_full 67.679
_diffrn_reflns_theta_max 68.230
_diffrn_reflns_theta_min 2.718
_exptl_absorpt_coefficient_mu 0.659
_exptl_absorpt_correction_T_max 0.7531
_exptl_absorpt_correction_T_min 0.5513
_exptl_absorpt_correction_type multi-scan
_exptl_absorpt_process_details 'Sadabs, (Sheldrick 2012)'
_exptl_crystal_colour Orange
_exptl_crystal_density_diffrn 1.331
_exptl_crystal_density_meas ?
_exptl_crystal_density_method 'Not Measured'
_exptl_crystal_description Thin_Plate
_exptl_crystal_F_000 1608
_exptl_crystal_size_max 0.430
_exptl_crystal_size_mid 0.070
_exptl_crystal_size_min 0.040
_refine_diff_density_max 0.383
_refine_diff_density_min -0.243
_refine_diff_density_rms 0.056
_refine_ls_extinction_method none
_refine_ls_goodness_of_fit_ref 1.064
_refine_ls_hydrogen_treatment constr
_refine_ls_matrix_type full
_refine_ls_number_parameters 541
_refine_ls_number_reflns 7044
_refine_ls_number_restraints 0
_refine_ls_restrained_S_all 1.064
_refine_ls_R_factor_all 0.0682
_refine_ls_R_factor_gt 0.0506
_refine_ls_shift/su_max 0.001
_refine_ls_shift/su_mean 0.000
_refine_ls_structure_factor_coef Fsqd
_refine_ls_weighting_details 'w=1/[\s^2^(Fo^2^)+(0.0550P)^2^+1.8614P] where P=(Fo^2^+2Fc^2^)/3'
_refine_ls_weighting_scheme calc
_refine_ls_wR_factor_gt 0.1206
_refine_ls_wR_factor_ref 0.1292
_reflns_Friedel_coverage 0.000
_reflns_number_gt 5538
_reflns_number_total 7044
_reflns_threshold_expression 'I > 2\s(I)'
_cod_data_source_file ol5b01916_si_005.cif
_cod_data_source_block E390
_cod_depositor_comments
;
The following automatic conversions were performed:

'_exptl_absorpt_correction_type' value 'Multi-scan' changed to
'multi-scan' according to
/usr/data/users/saulius/crontab/automatic-downloads/rss-feeds/ACS/lib/dictionaries/cif_core.dic
dictionary named 'cif_core.dic' version 2.4.2 from 2011-04-26.

'_exptl_crystal_density_meas' value 'Not Measured' was changed to '?'
- the value is perceived as not measured.

Automatic conversion script
Id: cif_fix_values 3271 2015-04-21 07:52:19Z andrius 

 Adding full bibliography for 1529399--1529401.cif.
;
_cod_database_code 1529399
_shelx_space_group_comment
; 
The symmetry employed for this shelxl refinement is uniquely defined 
by the following loop, which should always be used as a source of 
symmetry information in preference to the above space-group names. 
They are only intended as comments. 
;
_shelx_estimated_absorpt_t_min 0.765
_shelx_estimated_absorpt_t_max 0.974
_shelxl_version_number 2014-3

loop_
_space_group_symop_operation_xyz
'x, y, z'
'-x, y+1/2, -z+1/2'
'-x, -y, -z'
'x, -y-1/2, z-1/2'

loop_
_atom_site_label
_atom_site_type_symbol
_atom_site_fract_x
_atom_site_fract_y
_atom_site_fract_z
_atom_site_U_iso_or_equiv
_atom_site_adp_type
_atom_site_occupancy
_atom_site_site_symmetry_order
_atom_site_calc_flag
_atom_site_refinement_flags_posn
_atom_site_refinement_flags_adp
B1 B 0.70446(13) 0.63905(14) 0.68745(16) 0.0208(5) Uani 1 1 d . .
F1 F 0.72642(7) 0.71252(7) 0.66148(8) 0.0259(3) Uani 1 1 d . .
F2 F 0.74322(7) 0.58339(7) 0.64014(8) 0.0234(3) Uani 1 1 d . .
N1 N 0.72548(10) 0.63016(10) 0.80348(12) 0.0210(4) Uani 1 1 d . .
N2 N 0.60928(10) 0.62890(10) 0.65587(12) 0.0216(4) Uani 1 1 d . .
C1 C 0.80027(12) 0.63127(11) 0.86490(14) 0.0205(4) Uani 1 1 d . .
C2 C 0.78652(12) 0.62882(12) 0.96610(15) 0.0221(4) Uani 1 1 d . .
C3 C 0.70247(12) 0.62536(12) 0.96545(15) 0.0231(4) Uani 1 1 d . .
H3 H 0.6750 0.6227 1.0221 0.028 Uiso 1 1 calc R U
C4 C 0.66570(12) 0.62653(12) 0.86558(14) 0.0211(4) Uani 1 1 d . .
C5 C 0.58153(12) 0.62032(12) 0.82705(14) 0.0210(4) Uani 1 1 d . .
C6 C 0.55488(11) 0.62019(12) 0.72415(14) 0.0205(4) Uani 1 1 d . .
C7 C 0.47423(12) 0.61392(12) 0.67285(15) 0.0227(4) Uani 1 1 d . .
H7 H 0.4256 0.6086 0.7020 0.027 Uiso 1 1 calc R U
C8 C 0.47879(12) 0.61686(12) 0.57246(15) 0.0226(4) Uani 1 1 d . .
C9 C 0.41367(12) 0.61631(12) 0.48828(14) 0.0222(4) Uani 1 1 d . .
C10 C 0.43480(12) 0.62836(12) 0.39581(14) 0.0217(4) Uani 1 1 d . .
C11 C 0.52085(12) 0.63792(12) 0.38322(15) 0.0230(4) Uani 1 1 d . .
C12 C 0.54090(13) 0.64747(13) 0.28697(15) 0.0268(5) Uani 1 1 d . .
H12 H 0.4986 0.6434 0.2310 0.032 Uiso 1 1 calc R U
C13 C 0.62028(14) 0.66252(14) 0.27134(16) 0.0301(5) Uani 1 1 d . .
H13 H 0.6319 0.6694 0.2054 0.036 Uiso 1 1 calc R U
C14 C 0.68329(13) 0.66764(13) 0.35232(16) 0.0286(5) Uani 1 1 d . .
H14 H 0.7375 0.6800 0.3417 0.034 Uiso 1 1 calc R U
C15 C 0.66749(13) 0.65499(13) 0.44763(15) 0.0258(5) Uani 1 1 d . .
H15 H 0.7114 0.6566 0.5020 0.031 Uiso 1 1 calc R U
C16 C 0.58632(12) 0.63949(12) 0.46577(14) 0.0223(4) Uani 1 1 d . .
C17 C 0.56340(12) 0.62774(12) 0.56276(14) 0.0217(4) Uani 1 1 d . .
C18 C 0.85381(12) 0.62800(12) 1.04761(15) 0.0233(4) Uani 1 1 d . .
C19 C 0.84150(13) 0.62177(13) 1.14748(15) 0.0265(5) Uani 1 1 d . .
H19 H 0.7871 0.6182 1.1627 0.032 Uiso 1 1 calc R U
C20 C 0.90740(14) 0.62074(13) 1.22376(16) 0.0290(5) Uani 1 1 d . .
H20 H 0.8987 0.6151 1.2910 0.035 Uiso 1 1 calc R U
C21 C 0.98768(14) 0.62809(13) 1.20117(16) 0.0302(5) Uani 1 1 d . .
H21 H 1.0332 0.6288 1.2536 0.036 Uiso 1 1 calc R U
C22 C 1.00061(13) 0.63421(13) 1.10419(16) 0.0282(5) Uani 1 1 d . .
H22 H 1.0552 0.6399 1.0903 0.034 Uiso 1 1 calc R U
C23 C 0.93437(12) 0.63228(12) 1.02416(15) 0.0240(4) Uani 1 1 d . .
C24 C 0.94686(12) 0.63310(12) 0.92037(15) 0.0235(4) Uani 1 1 d . .
C25 C 0.88243(12) 0.63138(12) 0.84121(15) 0.0220(4) Uani 1 1 d . .
C26 C 0.90057(11) 0.61905(12) 0.73776(15) 0.0229(4) Uani 1 1 d . .
C27 C 0.89926(12) 0.67707(13) 0.66770(16) 0.0273(5) Uani 1 1 d . .
H27 H 0.8873 0.7280 0.6850 0.033 Uiso 1 1 calc R U
C28 C 0.91543(13) 0.66083(14) 0.57207(17) 0.0325(5) Uani 1 1 d . .
H28 H 0.9148 0.7007 0.5245 0.039 Uiso 1 1 calc R U
C29 C 0.93234(14) 0.58677(15) 0.54638(17) 0.0344(5) Uani 1 1 d . .
H29 H 0.9423 0.5756 0.4807 0.041 Uiso 1 1 calc R U
C30 C 0.93480(14) 0.52893(15) 0.61613(17) 0.0345(5) Uani 1 1 d . .
H30 H 0.9470 0.4781 0.5987 0.041 Uiso 1 1 calc R U
C31 C 0.91953(12) 0.54509(13) 0.71139(16) 0.0278(5) Uani 1 1 d . .
H31 H 0.9220 0.5052 0.7593 0.033 Uiso 1 1 calc R U
C32 C 1.03302(12) 0.63487(12) 0.89789(15) 0.0243(4) Uani 1 1 d . .
C33 C 1.06007(13) 0.69720(14) 0.84816(17) 0.0308(5) Uani 1 1 d . .
H33 H 1.0240 0.7391 0.8305 0.037 Uiso 1 1 calc R U
C34 C 1.13905(14) 0.69912(15) 0.82401(18) 0.0350(5) Uani 1 1 d . .
H34 H 1.1564 0.7418 0.7893 0.042 Uiso 1 1 calc R U
C35 C 1.19266(13) 0.63871(14) 0.85057(17) 0.0336(5) Uani 1 1 d . .
H35 H 1.2469 0.6400 0.8346 0.040 Uiso 1 1 calc R U
C36 C 1.16661(13) 0.57640(14) 0.90061(17) 0.0318(5) Uani 1 1 d . .
H36 H 1.2031 0.5349 0.9191 0.038 Uiso 1 1 calc R U
C37 C 1.08706(13) 0.57439(13) 0.92391(16) 0.0283(5) Uani 1 1 d . .
H37 H 1.0695 0.5314 0.9579 0.034 Uiso 1 1 calc R U
C38 C 0.36919(12) 0.63835(12) 0.30797(15) 0.0233(4) Uani 1 1 d . .
C39 C 0.35741(12) 0.71035(13) 0.26388(15) 0.0259(5) Uani 1 1 d . .
H39 H 0.3941 0.7508 0.2868 0.031 Uiso 1 1 calc R U
C40 C 0.29353(13) 0.72379(14) 0.18769(15) 0.0296(5) Uani 1 1 d . .
H40 H 0.2858 0.7733 0.1591 0.036 Uiso 1 1 calc R U
C41 C 0.24037(13) 0.66471(15) 0.15272(16) 0.0324(5) Uani 1 1 d . .
H41 H 0.1966 0.6736 0.0996 0.039 Uiso 1 1 calc R U
C42 C 0.25123(13) 0.59300(15) 0.19532(16) 0.0326(5) Uani 1 1 d . .
H42 H 0.2146 0.5528 0.1715 0.039 Uiso 1 1 calc R U
C43 C 0.31539(13) 0.57927(13) 0.27283(15) 0.0276(5) Uani 1 1 d . .
H43 H 0.3226 0.5298 0.3018 0.033 Uiso 1 1 calc R U
C44 C 0.32787(12) 0.60694(13) 0.51037(14) 0.0238(4) Uani 1 1 d . .
C45 C 0.26561(13) 0.65980(13) 0.47816(15) 0.0274(5) Uani 1 1 d . .
H45 H 0.2762 0.7012 0.4366 0.033 Uiso 1 1 calc R U
C46 C 0.18821(13) 0.65208(15) 0.50678(16) 0.0326(5) Uani 1 1 d . .
H46 H 0.1463 0.6881 0.4841 0.039 Uiso 1 1 calc R U
C47 C 0.17186(13) 0.59244(16) 0.56794(17) 0.0359(6) Uani 1 1 d . .
H47 H 0.1195 0.5883 0.5887 0.043 Uiso 1 1 calc R U
C48 C 0.23214(13) 0.53915(15) 0.59840(17) 0.0340(5) Uani 1 1 d . .
H48 H 0.2209 0.4976 0.6393 0.041 Uiso 1 1 calc R U
C49 C 0.30940(13) 0.54594(14) 0.56959(15) 0.0280(5) Uani 1 1 d . .
H49 H 0.3502 0.5085 0.5905 0.034 Uiso 1 1 calc R U
C50 C 0.51901(11) 0.61344(12) 0.89448(14) 0.0226(4) Uani 1 1 d . .
C51 C 0.46353(12) 0.55266(13) 0.88414(15) 0.0263(5) Uani 1 1 d . .
H51 H 0.4677 0.5137 0.8364 0.032 Uiso 1 1 calc R U
C52 C 0.40216(13) 0.54923(15) 0.94376(17) 0.0351(6) Uani 1 1 d . .
H52 H 0.3646 0.5076 0.9371 0.042 Uiso 1 1 calc R U
C53 C 0.39552(14) 0.60616(16) 1.01277(17) 0.0389(6) Uani 1 1 d . .
H53 H 0.3531 0.6037 1.0530 0.047 Uiso 1 1 calc R U
C54 C 0.45016(14) 0.66642(15) 1.02352(16) 0.0346(5) Uani 1 1 d . .
H54 H 0.4451 0.7056 1.0707 0.041 Uiso 1 1 calc R U
C55 C 0.51251(13) 0.66996(13) 0.96547(15) 0.0270(5) Uani 1 1 d . .
H55 H 0.5508 0.7109 0.9741 0.032 Uiso 1 1 calc R U

loop_
_atom_site_aniso_label
_atom_site_aniso_U_11
_atom_site_aniso_U_22
_atom_site_aniso_U_33
_atom_site_aniso_U_23
_atom_site_aniso_U_13
_atom_site_aniso_U_12
B1 0.0156(10) 0.0260(12) 0.0223(11) 0.0005(9) 0.0077(8) -0.0007(9)
F1 0.0242(6) 0.0261(7) 0.0293(6) 0.0039(5) 0.0099(5) -0.0006(5)
F2 0.0185(5) 0.0282(7) 0.0250(6) -0.0017(5) 0.0080(4) 0.0011(5)
N1 0.0174(8) 0.0249(9) 0.0217(8) 0.0005(7) 0.0067(6) -0.0002(7)
N2 0.0177(8) 0.0282(9) 0.0206(8) 0.0015(7) 0.0080(6) 0.0016(7)
C1 0.0192(9) 0.0187(10) 0.0238(10) 0.0004(8) 0.0042(7) -0.0012(8)
C2 0.0227(10) 0.0216(10) 0.0230(10) 0.0014(8) 0.0070(8) 0.0000(8)
C3 0.0237(10) 0.0248(11) 0.0223(10) 0.0020(8) 0.0087(8) 0.0005(8)
C4 0.0179(9) 0.0232(11) 0.0235(10) 0.0009(8) 0.0078(8) -0.0007(8)
C5 0.0188(9) 0.0229(11) 0.0225(10) 0.0018(8) 0.0071(8) 0.0025(8)
C6 0.0170(9) 0.0252(11) 0.0210(10) 0.0009(8) 0.0078(7) 0.0023(8)
C7 0.0169(9) 0.0283(11) 0.0243(10) 0.0017(8) 0.0071(8) 0.0027(8)
C8 0.0197(10) 0.0256(11) 0.0239(10) 0.0019(8) 0.0078(8) 0.0016(8)
C9 0.0209(10) 0.0238(11) 0.0228(10) 0.0001(8) 0.0065(8) 0.0030(8)
C10 0.0213(9) 0.0228(11) 0.0218(10) 0.0000(8) 0.0053(8) 0.0016(8)
C11 0.0222(10) 0.0244(11) 0.0236(10) 0.0010(8) 0.0073(8) 0.0009(8)
C12 0.0262(10) 0.0342(13) 0.0212(10) 0.0024(9) 0.0077(8) 0.0030(9)
C13 0.0321(11) 0.0375(13) 0.0232(10) 0.0035(9) 0.0124(9) 0.0013(10)
C14 0.0230(10) 0.0353(13) 0.0301(11) 0.0041(9) 0.0127(8) 0.0009(9)
C15 0.0212(10) 0.0327(12) 0.0253(10) 0.0025(9) 0.0090(8) 0.0022(9)
C16 0.0220(10) 0.0246(11) 0.0223(10) 0.0015(8) 0.0094(8) 0.0028(8)
C17 0.0196(9) 0.0248(11) 0.0219(10) 0.0018(8) 0.0066(8) 0.0035(8)
C18 0.0245(10) 0.0198(10) 0.0253(10) -0.0012(8) 0.0033(8) -0.0006(8)
C19 0.0257(10) 0.0297(12) 0.0244(10) -0.0016(9) 0.0048(8) 0.0009(9)
C20 0.0326(11) 0.0300(12) 0.0244(10) -0.0026(9) 0.0047(9) 0.0031(9)
C21 0.0283(11) 0.0297(12) 0.0303(11) -0.0046(9) -0.0026(9) 0.0042(9)
C22 0.0238(10) 0.0265(12) 0.0342(11) -0.0028(9) 0.0038(9) 0.0022(9)
C23 0.0239(10) 0.0199(10) 0.0283(11) -0.0017(8) 0.0039(8) 0.0004(8)
C24 0.0214(10) 0.0193(10) 0.0306(11) -0.0006(8) 0.0060(8) 0.0000(8)
C25 0.0189(9) 0.0205(10) 0.0276(10) 0.0008(8) 0.0067(8) 0.0000(8)
C26 0.0139(9) 0.0293(12) 0.0263(10) -0.0012(8) 0.0053(7) -0.0016(8)
C27 0.0220(10) 0.0286(12) 0.0326(11) 0.0008(9) 0.0084(8) -0.0036(9)
C28 0.0278(11) 0.0403(14) 0.0310(12) 0.0068(10) 0.0101(9) -0.0054(10)
C29 0.0280(11) 0.0493(15) 0.0285(11) -0.0060(10) 0.0119(9) 0.0035(10)
C30 0.0296(11) 0.0386(14) 0.0371(12) -0.0088(10) 0.0109(10) 0.0088(10)
C31 0.0225(10) 0.0305(12) 0.0312(11) -0.0006(9) 0.0067(8) 0.0032(9)
C32 0.0188(9) 0.0263(11) 0.0282(10) -0.0031(9) 0.0043(8) -0.0032(8)
C33 0.0234(10) 0.0310(12) 0.0382(12) 0.0035(10) 0.0050(9) -0.0017(9)
C34 0.0266(11) 0.0396(14) 0.0395(13) 0.0073(10) 0.0078(9) -0.0084(10)
C35 0.0199(10) 0.0449(15) 0.0376(12) -0.0026(11) 0.0096(9) -0.0043(10)
C36 0.0210(10) 0.0339(13) 0.0405(12) -0.0056(10) 0.0050(9) 0.0026(9)
C37 0.0236(10) 0.0263(12) 0.0359(12) -0.0016(9) 0.0074(9) -0.0015(9)
C38 0.0206(9) 0.0300(12) 0.0207(10) -0.0004(8) 0.0081(8) 0.0006(8)
C39 0.0237(10) 0.0307(12) 0.0247(10) 0.0031(9) 0.0082(8) 0.0013(9)
C40 0.0257(11) 0.0394(13) 0.0256(11) 0.0046(9) 0.0097(9) 0.0039(9)
C41 0.0204(10) 0.0544(16) 0.0233(11) -0.0007(10) 0.0058(8) 0.0022(10)
C42 0.0236(10) 0.0490(15) 0.0265(11) -0.0098(10) 0.0085(9) -0.0100(10)
C43 0.0296(11) 0.0323(12) 0.0230(10) -0.0020(9) 0.0107(8) -0.0051(9)
C44 0.0203(10) 0.0326(12) 0.0196(10) -0.0046(8) 0.0065(8) -0.0001(8)
C45 0.0250(10) 0.0349(13) 0.0231(10) -0.0033(9) 0.0062(8) 0.0029(9)
C46 0.0215(10) 0.0450(15) 0.0302(11) -0.0086(10) 0.0011(8) 0.0030(10)
C47 0.0181(10) 0.0556(16) 0.0358(12) -0.0096(11) 0.0102(9) -0.0072(10)
C48 0.0260(11) 0.0459(15) 0.0319(11) -0.0009(10) 0.0104(9) -0.0087(10)
C49 0.0232(10) 0.0345(13) 0.0277(11) -0.0015(9) 0.0087(8) -0.0013(9)
C50 0.0173(9) 0.0314(12) 0.0198(9) 0.0063(8) 0.0047(7) 0.0025(8)
C51 0.0201(10) 0.0319(12) 0.0275(10) 0.0077(9) 0.0052(8) 0.0007(9)
C52 0.0206(10) 0.0459(15) 0.0401(13) 0.0181(11) 0.0086(9) -0.0008(10)
C53 0.0276(11) 0.0622(18) 0.0306(12) 0.0153(12) 0.0163(9) 0.0096(11)
C54 0.0375(12) 0.0449(15) 0.0237(11) 0.0048(10) 0.0121(9) 0.0121(11)
C55 0.0283(10) 0.0317(12) 0.0217(10) 0.0036(9) 0.0065(8) 0.0055(9)

loop_
_atom_type_symbol
_atom_type_description
_atom_type_scat_dispersion_real
_atom_type_scat_dispersion_imag
_atom_type_scat_source
C C 0.0181 0.0091 'International Tables Vol C Tables 4.2.6.8 and 6.1.1.4'
H H 0.0000 0.0000 'International Tables Vol C Tables 4.2.6.8 and 6.1.1.4'
B B 0.0090 0.0039 'International Tables Vol C Tables 4.2.6.8 and 6.1.1.4'
N N 0.0311 0.0180 'International Tables Vol C Tables 4.2.6.8 and 6.1.1.4'
F F 0.0727 0.0534 'International Tables Vol C Tables 4.2.6.8 and 6.1.1.4'

loop_
_geom_angle_atom_site_label_1
_geom_angle_atom_site_label_2
_geom_angle_atom_site_label_3
_geom_angle
F2 B1 F1 112.19(16)
F2 B1 N1 110.60(17)
F1 B1 N1 108.63(17)
F2 B1 N2 107.91(17)
F1 B1 N2 108.78(17)
N1 B1 N2 108.66(15)
C1 N1 C4 106.49(15)
C1 N1 B1 130.21(15)
C4 N1 B1 123.05(16)
C17 N2 C6 107.02(16)
C17 N2 B1 129.76(16)
C6 N2 B1 123.22(16)
N1 C1 C2 108.84(16)
N1 C1 C25 130.48(18)
C2 C1 C25 120.63(18)
C3 C2 C1 107.58(17)
C3 C2 C18 130.89(18)
C1 C2 C18 121.51(17)
C2 C3 C4 106.80(17)
C2 C3 H3 126.6
C4 C3 H3 126.6
N1 C4 C3 110.29(17)
N1 C4 C5 121.72(17)
C3 C4 C5 127.88(18)
C6 C5 C4 120.71(17)
C6 C5 C50 118.38(18)
C4 C5 C50 120.91(17)
N2 C6 C5 121.98(18)
N2 C6 C7 109.52(17)
C5 C6 C7 128.49(17)
C8 C7 C6 107.22(16)
C8 C7 H7 126.4
C6 C7 H7 126.4
C7 C8 C17 107.33(17)
C7 C8 C9 129.56(17)
C17 C8 C9 122.91(17)
C10 C9 C8 117.55(17)
C10 C9 C44 125.52(18)
C8 C9 C44 116.83(16)
C9 C10 C11 120.80(18)
C9 C10 C38 119.73(17)
C11 C10 C38 119.27(17)
C12 C11 C16 117.98(18)
C12 C11 C10 119.50(18)
C16 C11 C10 122.51(17)
C13 C12 C11 121.9(2)
C13 C12 H12 119.0
C11 C12 H12 119.0
C12 C13 C14 119.89(19)
C12 C13 H13 120.1
C14 C13 H13 120.1
C15 C14 C13 120.38(19)
C15 C14 H14 119.8
C13 C14 H14 119.8
C14 C15 C16 120.8(2)
C14 C15 H15 119.6
C16 C15 H15 119.6
C15 C16 C11 118.89(17)
C15 C16 C17 124.86(19)
C11 C16 C17 116.21(17)
N2 C17 C8 108.87(16)
N2 C17 C16 131.09(18)
C8 C17 C16 119.93(18)
C19 C18 C23 120.08(19)
C19 C18 C2 122.25(18)
C23 C18 C2 117.66(18)
C20 C19 C18 120.75(19)
C20 C19 H19 119.6
C18 C19 H19 119.6
C19 C20 C21 119.4(2)
C19 C20 H20 120.3
C21 C20 H20 120.3
C22 C21 C20 120.4(2)
C22 C21 H21 119.8
C20 C21 H21 119.8
C21 C22 C23 121.3(2)
C21 C22 H22 119.3
C23 C22 H22 119.3
C18 C23 C22 117.86(19)
C18 C23 C24 119.75(18)
C22 C23 C24 122.38(18)
C25 C24 C23 122.95(18)
C25 C24 C32 118.53(18)
C23 C24 C32 118.51(18)
C24 C25 C1 117.37(17)
C24 C25 C26 119.36(17)
C1 C25 C26 122.72(17)
C27 C26 C31 118.99(19)
C27 C26 C25 123.57(19)
C31 C26 C25 117.44(19)
C26 C27 C28 120.2(2)
C26 C27 H27 119.9
C28 C27 H27 119.9
C29 C28 C27 120.1(2)
C29 C28 H28 120.0
C27 C28 H28 120.0
C28 C29 C30 120.0(2)
C28 C29 H29 120.0
C30 C29 H29 120.0
C29 C30 C31 120.0(2)
C29 C30 H30 120.0
C31 C30 H30 120.0
C30 C31 C26 120.7(2)
C30 C31 H31 119.6
C26 C31 H31 119.6
C33 C32 C37 118.63(19)
C33 C32 C24 119.95(19)
C37 C32 C24 121.41(19)
C34 C33 C32 121.0(2)
C34 C33 H33 119.5
C32 C33 H33 119.5
C35 C34 C33 120.0(2)
C35 C34 H34 120.0
C33 C34 H34 120.0
C36 C35 C34 119.6(2)
C36 C35 H35 120.2
C34 C35 H35 120.2
C35 C36 C37 120.2(2)
C35 C36 H36 119.9
C37 C36 H36 119.9
C32 C37 C36 120.6(2)
C32 C37 H37 119.7
C36 C37 H37 119.7
C39 C38 C43 118.9(2)
C39 C38 C10 118.97(19)
C43 C38 C10 121.98(19)
C40 C39 C38 121.1(2)
C40 C39 H39 119.5
C38 C39 H39 119.5
C39 C40 C41 119.8(2)
C39 C40 H40 120.1
C41 C40 H40 120.1
C42 C41 C40 119.9(2)
C42 C41 H41 120.0
C40 C41 H41 120.0
C41 C42 C43 120.5(2)
C41 C42 H42 119.8
C43 C42 H42 119.8
C42 C43 C38 119.8(2)
C42 C43 H43 120.1
C38 C43 H43 120.1
C49 C44 C45 118.09(18)
C49 C44 C9 119.62(19)
C45 C44 C9 122.21(19)
C46 C45 C44 120.4(2)
C46 C45 H45 119.8
C44 C45 H45 119.8
C47 C46 C45 120.7(2)
C47 C46 H46 119.7
C45 C46 H46 119.7
C48 C47 C46 119.5(2)
C48 C47 H47 120.3
C46 C47 H47 120.3
C47 C48 C49 120.3(2)
C47 C48 H48 119.8
C49 C48 H48 119.8
C48 C49 C44 121.0(2)
C48 C49 H49 119.5
C44 C49 H49 119.5
C51 C50 C55 119.41(18)
C51 C50 C5 120.36(19)
C55 C50 C5 120.15(19)
C52 C51 C50 119.9(2)
C52 C51 H51 120.1
C50 C51 H51 120.1
C53 C52 C51 120.2(2)
C53 C52 H52 119.9
C51 C52 H52 119.9
C54 C53 C52 120.3(2)
C54 C53 H53 119.9
C52 C53 H53 119.9
C53 C54 C55 120.1(2)
C53 C54 H54 120.0
C55 C54 H54 120.0
C54 C55 C50 120.1(2)
C54 C55 H55 119.9
C50 C55 H55 119.9

loop_
_geom_bond_atom_site_label_1
_geom_bond_atom_site_label_2
_geom_bond_distance
B1 F2 1.376(3)
B1 F1 1.395(3)
B1 N1 1.566(3)
B1 N2 1.568(3)
N1 C1 1.376(3)
N1 C4 1.391(2)
N2 C17 1.368(3)
N2 C6 1.392(2)
C1 C2 1.426(3)
C1 C25 1.437(3)
C2 C3 1.383(3)
C2 C18 1.439(3)
C3 C4 1.396(3)
C3 H3 0.9500
C4 C5 1.407(3)
C5 C6 1.397(3)
C5 C50 1.483(2)
C6 C7 1.404(3)
C7 C8 1.376(3)
C7 H7 0.9500
C8 C17 1.431(3)
C8 C9 1.440(3)
C9 C10 1.368(3)
C9 C44 1.496(3)
C10 C11 1.461(3)
C10 C38 1.490(3)
C11 C12 1.405(3)
C11 C16 1.429(3)
C12 C13 1.380(3)
C12 H12 0.9500
C13 C14 1.392(3)
C13 H13 0.9500
C14 C15 1.375(3)
C14 H14 0.9500
C15 C16 1.421(3)
C15 H15 0.9500
C16 C17 1.438(3)
C18 C19 1.404(3)
C18 C23 1.412(3)
C19 C20 1.379(3)
C19 H19 0.9500
C20 C21 1.407(3)
C20 H20 0.9500
C21 C22 1.369(3)
C21 H21 0.9500
C22 C23 1.415(3)
C22 H22 0.9500
C23 C24 1.454(3)
C24 C25 1.388(3)
C24 C32 1.495(3)
C25 C26 1.494(3)
C26 C27 1.388(3)
C26 C31 1.390(3)
C27 C28 1.393(3)
C27 H27 0.9500
C28 C29 1.381(3)
C28 H28 0.9500
C29 C30 1.381(3)
C29 H29 0.9500
C30 C31 1.383(3)
C30 H30 0.9500
C31 H31 0.9500
C32 C33 1.391(3)
C32 C37 1.392(3)
C33 C34 1.388(3)
C33 H33 0.9500
C34 C35 1.388(3)
C34 H34 0.9500
C35 C36 1.386(3)
C35 H35 0.9500
C36 C37 1.393(3)
C36 H36 0.9500
C37 H37 0.9500
C38 C39 1.395(3)
C38 C43 1.396(3)
C39 C40 1.376(3)
C39 H39 0.9500
C40 C41 1.389(3)
C40 H40 0.9500
C41 C42 1.381(4)
C41 H41 0.9500
C42 C43 1.391(3)
C42 H42 0.9500
C43 H43 0.9500
C44 C49 1.397(3)
C44 C45 1.399(3)
C45 C46 1.394(3)
C45 H45 0.9500
C46 C47 1.385(4)
C46 H46 0.9500
C47 C48 1.377(4)
C47 H47 0.9500
C48 C49 1.391(3)
C48 H48 0.9500
C49 H49 0.9500
C50 C51 1.394(3)
C50 C55 1.395(3)
C51 C52 1.389(3)
C51 H51 0.9500
C52 C53 1.382(4)
C52 H52 0.9500
C53 C54 1.378(4)
C53 H53 0.9500
C54 C55 1.387(3)
C54 H54 0.9500
C55 H55 0.9500
